data_7016448
loop_
_publ_author_name
'Dias, H. V. Rasika'
'Flores, Jaime A.'
'Pellei, Maura'
'Morresi, Barbara'
'Lobbia, Giancarlo Gioia'
'Singh, Shreeyukta'
'Kobayashi, Yoshihiro'
'Yousufuddin, Muhammed'
'Santini, Carlo'

_publ_section_title
;
 Silver(i) and copper(i) complexes supported by fully fluorinated
 1,3,5-triazapentadienyl ligands.
;
_journal_issue 34
_journal_name_full 'Dalton transactions (Cambridge, England : 2003)'
_journal_page_first 8569
_journal_page_last 8580
_journal_paper_doi 10.1039/c1dt10524h
_journal_volume 40
_journal_year 2011
_chemical_formula_sum 'C56 H30 Ag F24 N3 P2'
_chemical_formula_weight 1370.64
_chemical_name_common (N((C3F7)C(C6F5)N)2)Ag(PPh3)2
_chemical_name_systematic
;
?
;
_space_group_IT_number 2
_symmetry_cell_setting triclinic
_symmetry_space_group_name_Hall '-P 1'
_symmetry_space_group_name_H-M 'P -1'
_atom_sites_solution_hydrogens geom
_atom_sites_solution_primary direct
_atom_sites_solution_secondary difmap
_audit_creation_method SHELXL-97
_cell_angle_alpha 75.796(1)
_cell_angle_beta 77.788(1)
_cell_angle_gamma 86.892(1)
_cell_formula_units_Z 2
_cell_length_a 11.3132(4)
_cell_length_b 13.4430(5)
_cell_length_c 18.4935(7)
_cell_measurement_reflns_used 8504
_cell_measurement_temperature 100(2)
_cell_measurement_theta_max 28.28
_cell_measurement_theta_min 2.32
_cell_volume 2664.86(17)
_computing_cell_refinement 'Bruker SMART'
_computing_data_collection 'Bruker SMART'
_computing_data_reduction 'Bruker SAINT'
_computing_molecular_graphics 'Bruker SHELXTL'
_computing_publication_material 'Bruker SHELXTL'
_computing_structure_refinement 'SHELXL-97 (Sheldrick, 2008)'
_computing_structure_solution 'SHELXS-97 (Sheldrick, 2008)'
_diffrn_ambient_temperature 100(2)
_diffrn_measured_fraction_theta_full 0.994
_diffrn_measured_fraction_theta_max 0.994
_diffrn_measurement_device_type 'CCD area detector'
_diffrn_measurement_method 'phi and omega scans'
_diffrn_radiation_monochromator graphite
_diffrn_radiation_source 'fine-focus sealed tube'
_diffrn_radiation_type MoK\a
_diffrn_radiation_wavelength 0.71073
_diffrn_reflns_av_R_equivalents 0.0213
_diffrn_reflns_av_sigmaI/netI 0.0303
_diffrn_reflns_limit_h_max 13
_diffrn_reflns_limit_h_min -13
_diffrn_reflns_limit_k_max 16
_diffrn_reflns_limit_k_min -16
_diffrn_reflns_limit_l_max 22
_diffrn_reflns_limit_l_min -22
_diffrn_reflns_number 21671
_diffrn_reflns_theta_full 26.00
_diffrn_reflns_theta_max 26.00
_diffrn_reflns_theta_min 1.71
_exptl_absorpt_coefficient_mu 0.566
_exptl_absorpt_correction_T_max 0.9615
_exptl_absorpt_correction_T_min 0.8953
_exptl_absorpt_correction_type multi-scan
_exptl_absorpt_process_details SADABS
_exptl_crystal_colour colorless
_exptl_crystal_density_diffrn 1.708
_exptl_crystal_density_method 'not measured'
_exptl_crystal_description parallelpiped
_exptl_crystal_F_000 1360
_exptl_crystal_size_max 0.20
_exptl_crystal_size_mid 0.16
_exptl_crystal_size_min 0.07
_refine_diff_density_max 0.827
_refine_diff_density_min -0.315
_refine_diff_density_rms 0.079
_refine_ls_extinction_method none
_refine_ls_goodness_of_fit_ref 1.041
_refine_ls_hydrogen_treatment constr
_refine_ls_matrix_type full
_refine_ls_number_parameters 775
_refine_ls_number_reflns 10405
_refine_ls_number_restraints 0
_refine_ls_restrained_S_all 1.041
_refine_ls_R_factor_all 0.0393
_refine_ls_R_factor_gt 0.0342
_refine_ls_shift/su_max 0.001
_refine_ls_shift/su_mean 0.000
_refine_ls_structure_factor_coef Fsqd
_refine_ls_weighting_details 'calc w=1/[\s^2^(Fo^2^)+(0.0491P)^2^+2.0077P] where P=(Fo^2^+2Fc^2^)/3'
_refine_ls_weighting_scheme calc
_refine_ls_wR_factor_gt 0.0869
_refine_ls_wR_factor_ref 0.0901
_reflns_number_gt 9256
_reflns_number_total 10405
_reflns_threshold_expression >2sigma(I)
_cod_data_source_file c1dt10524h.txt
_cod_data_source_block dias200s
_cod_depositor_comments
;
The following automatic conversions were performed:

'_symmetry_cell_setting' value 'Triclinic' changed to 'triclinic'
according to /home/saulius/struct/CIF-dictionaries/cif_core.dic
dictionary named 'cif_core.dic' version 2.4.1 from 2010-06-29.

Automatic conversion script
Id: cif_fix_values 1715 2011-07-08 13:25:40Z adriana 
;
_cod_original_sg_symbol_H-M P-1
_cod_database_code 7016448

loop_
_symmetry_equiv_pos_as_xyz
'x, y, z'
'-x, -y, -z'

loop_
_atom_site_label
_atom_site_type_symbol
_atom_site_fract_x
_atom_site_fract_y
_atom_site_fract_z
_atom_site_U_iso_or_equiv
_atom_site_adp_type
_atom_site_occupancy
_atom_site_symmetry_multiplicity
_atom_site_calc_flag
_atom_site_refinement_flags
Ag Ag 0.539784(15) 0.429103(13) 0.254297(10) 0.01843(6) Uani 1 1 d .
P1 P 0.67918(5) 0.53960(4) 0.28332(3) 0.01783(13) Uani 1 1 d .
P2 P 0.31844(5) 0.43690(5) 0.27612(3) 0.01855(13) Uani 1 1 d .
N1 N 0.59876(18) 0.26627(15) 0.22838(11) 0.0198(4) Uani 1 1 d .
N2 N 0.74184(18) 0.15755(15) 0.16600(11) 0.0215(4) Uani 1 1 d .
N3 N 0.73544(18) -0.02355(15) 0.19910(12) 0.0221(4) Uani 1 1 d .
C1 C 0.6900(2) 0.24300(18) 0.17747(13) 0.0206(5) Uani 1 1 d .
C2 C 0.7471(2) 0.06448(18) 0.21265(13) 0.0206(5) Uani 1 1 d .
C3 C 0.7446(2) 0.33594(19) 0.11335(15) 0.0261(5) Uani 1 1 d .
C4 C 0.6702(3) 0.3821(2) 0.05279(16) 0.0332(6) Uani 1 1 d .
C5 C 0.6356(3) 0.3097(2) 0.00866(16) 0.0390(7) Uani 1 1 d .
C6 C 0.7930(2) 0.05560(19) 0.28675(14) 0.0245(5) Uani 1 1 d .
C7 C 0.9271(2) 0.0233(2) 0.28412(16) 0.0309(6) Uani 1 1 d .
C8 C 1.0218(3) 0.0966(2) 0.22794(17) 0.0376(7) Uani 1 1 d .
C9 C 0.5332(2) 0.18539(17) 0.28365(13) 0.0193(5) Uani 1 1 d .
C10 C 0.5202(2) 0.18009(17) 0.36152(14) 0.0199(5) Uani 1 1 d .
C11 C 0.4513(2) 0.10632(18) 0.41694(13) 0.0216(5) Uani 1 1 d .
C12 C 0.3884(2) 0.03572(17) 0.39691(14) 0.0220(5) Uani 1 1 d .
C13 C 0.3979(2) 0.03896(18) 0.32036(14) 0.0219(5) Uani 1 1 d .
C14 C 0.4690(2) 0.11227(18) 0.26573(13) 0.0206(5) Uani 1 1 d .
C15 C 0.7086(2) -0.02542(18) 0.12823(14) 0.0229(5) Uani 1 1 d .
C16 C 0.7866(2) 0.01159(19) 0.05855(15) 0.0260(5) Uani 1 1 d .
C17 C 0.7626(3) 0.0004(2) -0.00930(15) 0.0320(6) Uani 1 1 d .
C18 C 0.6610(3) -0.0514(2) -0.00897(16) 0.0341(6) Uani 1 1 d .
C19 C 0.5829(3) -0.0898(2) 0.05896(17) 0.0317(6) Uani 1 1 d .
C20 C 0.6068(2) -0.07601(19) 0.12575(15) 0.0271(5) Uani 1 1 d .
C21 C 0.7740(2) 0.46957(17) 0.34746(13) 0.0188(5) Uani 1 1 d .
C22 C 0.8142(2) 0.37154(19) 0.34117(15) 0.0248(5) Uani 1 1 d .
H22 H 0.7959 0.3441 0.3021 0.030 Uiso 1 1 calc R
C23 C 0.8806(2) 0.3141(2) 0.39169(16) 0.0295(6) Uani 1 1 d .
H23 H 0.9078 0.2474 0.3871 0.035 Uiso 1 1 calc R
C24 C 0.9079(2) 0.3531(2) 0.44901(15) 0.0278(5) Uani 1 1 d .
H24 H 0.9526 0.3130 0.4840 0.033 Uiso 1 1 calc R
C25 C 0.8696(2) 0.4511(2) 0.45496(14) 0.0247(5) Uani 1 1 d .
H25 H 0.8889 0.4785 0.4937 0.030 Uiso 1 1 calc R
C26 C 0.8030(2) 0.50914(18) 0.40438(13) 0.0210(5) Uani 1 1 d .
H26 H 0.7771 0.5763 0.4086 0.025 Uiso 1 1 calc R
C27 C 0.7818(2) 0.62339(17) 0.20588(13) 0.0206(5) Uani 1 1 d .
C28 C 0.8905(2) 0.6567(2) 0.21541(15) 0.0294(6) Uani 1 1 d .
H28 H 0.9144 0.6331 0.2630 0.035 Uiso 1 1 calc R
C29 C 0.9643(3) 0.7241(2) 0.15624(17) 0.0372(7) Uani 1 1 d .
H29 H 1.0384 0.7463 0.1634 0.045 Uiso 1 1 calc R
C30 C 0.9301(3) 0.7587(2) 0.08716(17) 0.0375(7) Uani 1 1 d .
H30 H 0.9808 0.8044 0.0465 0.045 Uiso 1 1 calc R
C31 C 0.8222(3) 0.7269(2) 0.07706(15) 0.0351(6) Uani 1 1 d .
H31 H 0.7984 0.7517 0.0296 0.042 Uiso 1 1 calc R
C32 C 0.7478(2) 0.65852(19) 0.13596(14) 0.0271(5) Uani 1 1 d .
H32 H 0.6741 0.6361 0.1284 0.033 Uiso 1 1 calc R
C33 C 0.5945(2) 0.62579(17) 0.33790(13) 0.0186(5) Uani 1 1 d .
C34 C 0.6143(2) 0.73117(18) 0.32049(14) 0.0205(5) Uani 1 1 d .
H34 H 0.6757 0.7622 0.2785 0.025 Uiso 1 1 calc R
C35 C 0.5435(2) 0.79055(19) 0.36496(15) 0.0257(5) Uani 1 1 d .
H35 H 0.5561 0.8626 0.3527 0.031 Uiso 1 1 calc R
C36 C 0.4552(2) 0.7464(2) 0.42679(15) 0.0259(5) Uani 1 1 d .
H36 H 0.4074 0.7878 0.4568 0.031 Uiso 1 1 calc R
C37 C 0.4366(2) 0.6415(2) 0.44478(15) 0.0294(6) Uani 1 1 d .
H37 H 0.3766 0.6107 0.4876 0.035 Uiso 1 1 calc R
C38 C 0.5052(2) 0.58181(19) 0.40050(15) 0.0256(5) Uani 1 1 d .
H38 H 0.4914 0.5100 0.4128 0.031 Uiso 1 1 calc R
C39 C 0.2565(2) 0.55918(18) 0.29275(14) 0.0201(5) Uani 1 1 d .
C40 C 0.3236(2) 0.64765(19) 0.25649(16) 0.0276(5) Uani 1 1 d .
H40 H 0.4011 0.6431 0.2252 0.033 Uiso 1 1 calc R
C41 C 0.2780(3) 0.7427(2) 0.26576(18) 0.0346(6) Uani 1 1 d .
H41 H 0.3237 0.8030 0.2404 0.041 Uiso 1 1 calc R
C42 C 0.1660(2) 0.7494(2) 0.31184(17) 0.0322(6) Uani 1 1 d .
H42 H 0.1355 0.8145 0.3187 0.039 Uiso 1 1 calc R
C43 C 0.0984(2) 0.6622(2) 0.34797(15) 0.0273(5) Uani 1 1 d .
H43 H 0.0211 0.6675 0.3792 0.033 Uiso 1 1 calc R
C44 C 0.1431(2) 0.56684(19) 0.33886(14) 0.0227(5) Uani 1 1 d .
H44 H 0.0965 0.5068 0.3640 0.027 Uiso 1 1 calc R
C45 C 0.2446(2) 0.41190(18) 0.20389(13) 0.0210(5) Uani 1 1 d .
C46 C 0.1342(2) 0.4573(2) 0.19115(14) 0.0264(5) Uani 1 1 d .
H46 H 0.0978 0.5063 0.2183 0.032 Uiso 1 1 calc R
C47 C 0.0779(2) 0.4307(2) 0.13886(15) 0.0301(6) Uani 1 1 d .
H47 H 0.0031 0.4617 0.1302 0.036 Uiso 1 1 calc R
C48 C 0.1305(2) 0.3589(2) 0.09924(15) 0.0315(6) Uani 1 1 d .
H48 H 0.0916 0.3406 0.0637 0.038 Uiso 1 1 calc R
C49 C 0.2402(2) 0.3140(2) 0.11149(16) 0.0312(6) Uani 1 1 d .
H49 H 0.2762 0.2649 0.0842 0.037 Uiso 1 1 calc R
C50 C 0.2975(2) 0.34055(19) 0.16354(14) 0.0252(5) Uani 1 1 d .
H50 H 0.3728 0.3100 0.1716 0.030 Uiso 1 1 calc R
C51 C 0.2527(2) 0.34034(18) 0.36185(13) 0.0204(5) Uani 1 1 d .
C52 C 0.1893(2) 0.25576(19) 0.35870(14) 0.0236(5) Uani 1 1 d .
H52 H 0.1731 0.2507 0.3114 0.028 Uiso 1 1 calc R
C53 C 0.1498(2) 0.17914(19) 0.42369(15) 0.0278(6) Uani 1 1 d .
H53 H 0.1069 0.1220 0.4207 0.033 Uiso 1 1 calc R
C54 C 0.1724(2) 0.1856(2) 0.49247(15) 0.0284(6) Uani 1 1 d .
H54 H 0.1448 0.1331 0.5369 0.034 Uiso 1 1 calc R
C55 C 0.2355(2) 0.2685(2) 0.49709(15) 0.0285(6) Uani 1 1 d .
H55 H 0.2511 0.2727 0.5447 0.034 Uiso 1 1 calc R
C56 C 0.2760(2) 0.34542(19) 0.43222(14) 0.0247(5) Uani 1 1 d .
H56 H 0.3198 0.4018 0.4356 0.030 Uiso 1 1 calc R
F1 F 0.76310(15) 0.41485(12) 0.14457(9) 0.0350(4) Uani 1 1 d .
F2 F 0.85553(14) 0.31281(12) 0.07607(9) 0.0331(4) Uani 1 1 d .
F3 F 0.56694(16) 0.42204(13) 0.08619(10) 0.0408(4) Uani 1 1 d .
F4 F 0.73358(18) 0.45952(13) 0.00142(10) 0.0471(4) Uani 1 1 d .
F5 F 0.56141(17) 0.23753(14) 0.05442(9) 0.0457(4) Uani 1 1 d .
F6 F 0.5769(2) 0.36202(16) -0.04481(11) 0.0592(5) Uani 1 1 d .
F7 F 0.73192(19) 0.26513(16) -0.02512(11) 0.0557(5) Uani 1 1 d .
F8 F 0.72759(15) -0.01462(13) 0.34472(8) 0.0380(4) Uani 1 1 d .
F9 F 0.78110(13) 0.14527(11) 0.30834(9) 0.0302(3) Uani 1 1 d .
F10 F 0.94999(16) 0.01712(14) 0.35473(10) 0.0439(4) Uani 1 1 d .
F11 F 0.94435(17) -0.07014(13) 0.27037(13) 0.0539(5) Uani 1 1 d .
F12 F 1.01102(15) 0.10728(15) 0.15702(10) 0.0431(4) Uani 1 1 d .
F13 F 1.01184(17) 0.18832(15) 0.24380(11) 0.0498(5) Uani 1 1 d .
F14 F 1.13209(17) 0.0613(2) 0.23455(13) 0.0709(7) Uani 1 1 d .
F15 F 0.57768(13) 0.24922(11) 0.38337(8) 0.0251(3) Uani 1 1 d .
F16 F 0.44422(13) 0.10268(11) 0.49105(8) 0.0267(3) Uani 1 1 d .
F17 F 0.31760(13) -0.03378(11) 0.45067(8) 0.0295(3) Uani 1 1 d .
F18 F 0.33478(13) -0.02783(11) 0.30051(9) 0.0290(3) Uani 1 1 d .
F19 F 0.47442(13) 0.11397(11) 0.19191(8) 0.0248(3) Uani 1 1 d .
F20 F 0.88989(13) 0.05786(12) 0.05660(9) 0.0329(3) Uani 1 1 d .
F21 F 0.83965(17) 0.03910(14) -0.07502(9) 0.0452(4) Uani 1 1 d .
F22 F 0.63824(18) -0.06409(14) -0.07465(10) 0.0473(5) Uani 1 1 d .
F23 F 0.48287(16) -0.14121(13) 0.06047(10) 0.0437(4) Uani 1 1 d .
F24 F 0.52671(14) -0.11377(12) 0.19105(9) 0.0327(3) Uani 1 1 d .

loop_
_atom_site_aniso_label
_atom_site_aniso_U_11
_atom_site_aniso_U_22
_atom_site_aniso_U_33
_atom_site_aniso_U_23
_atom_site_aniso_U_13
_atom_site_aniso_U_12
Ag 0.01803(10) 0.01758(10) 0.02142(10) -0.00740(7) -0.00459(7) -0.00019(6)
P1 0.0187(3) 0.0165(3) 0.0197(3) -0.0062(2) -0.0049(2) 0.0003(2)
P2 0.0179(3) 0.0181(3) 0.0206(3) -0.0066(2) -0.0035(2) -0.0005(2)
N1 0.0230(10) 0.0168(9) 0.0198(10) -0.0062(8) -0.0025(8) -0.0010(8)
N2 0.0249(10) 0.0199(10) 0.0201(10) -0.0071(8) -0.0032(8) 0.0005(8)
N3 0.0226(10) 0.0207(10) 0.0241(10) -0.0074(8) -0.0046(8) -0.0004(8)
C1 0.0237(12) 0.0185(11) 0.0213(12) -0.0067(9) -0.0057(10) -0.0019(9)
C2 0.0174(11) 0.0228(12) 0.0211(12) -0.0063(10) -0.0011(9) -0.0032(9)
C3 0.0289(13) 0.0218(12) 0.0271(13) -0.0117(10) 0.0025(11) -0.0008(10)
C4 0.0358(15) 0.0283(14) 0.0291(14) -0.0029(11) 0.0029(12) -0.0005(12)
C5 0.0502(18) 0.0389(16) 0.0272(14) -0.0065(13) -0.0071(13) -0.0032(14)
C6 0.0265(13) 0.0205(12) 0.0268(13) -0.0057(10) -0.0047(10) -0.0046(10)
C7 0.0332(15) 0.0266(13) 0.0366(15) -0.0057(12) -0.0182(12) 0.0036(11)
C8 0.0246(14) 0.0505(18) 0.0392(16) -0.0125(14) -0.0083(12) 0.0020(13)
C9 0.0198(11) 0.0176(11) 0.0206(11) -0.0064(9) -0.0036(9) 0.0035(9)
C10 0.0205(11) 0.0180(11) 0.0236(12) -0.0091(9) -0.0056(9) 0.0019(9)
C11 0.0239(12) 0.0228(12) 0.0178(11) -0.0057(9) -0.0044(9) 0.0072(10)
C12 0.0190(11) 0.0157(11) 0.0269(13) -0.0014(10) -0.0001(10) 0.0026(9)
C13 0.0199(12) 0.0171(11) 0.0307(13) -0.0092(10) -0.0061(10) 0.0011(9)
C14 0.0225(12) 0.0205(12) 0.0202(12) -0.0070(9) -0.0056(9) 0.0035(9)
C15 0.0287(13) 0.0172(11) 0.0252(12) -0.0085(10) -0.0076(10) 0.0048(10)
C16 0.0264(13) 0.0208(12) 0.0330(14) -0.0114(11) -0.0058(11) 0.0032(10)
C17 0.0380(15) 0.0321(14) 0.0250(13) -0.0108(11) -0.0016(12) 0.0071(12)
C18 0.0467(17) 0.0322(15) 0.0317(15) -0.0179(12) -0.0169(13) 0.0112(13)
C19 0.0374(15) 0.0249(13) 0.0397(16) -0.0140(12) -0.0161(13) 0.0013(11)
C20 0.0320(14) 0.0206(12) 0.0303(14) -0.0079(11) -0.0083(11) 0.0032(10)
C21 0.0155(11) 0.0187(11) 0.0215(11) -0.0034(9) -0.0032(9) -0.0014(9)
C22 0.0234(12) 0.0239(12) 0.0315(14) -0.0119(11) -0.0093(10) 0.0015(10)
C23 0.0285(13) 0.0233(13) 0.0397(15) -0.0096(11) -0.0129(12) 0.0068(10)
C24 0.0236(13) 0.0317(14) 0.0271(13) -0.0030(11) -0.0085(10) 0.0041(11)
C25 0.0204(12) 0.0327(14) 0.0221(12) -0.0086(10) -0.0041(10) -0.0020(10)
C26 0.0182(11) 0.0217(12) 0.0224(12) -0.0068(10) -0.0006(9) -0.0022(9)
C27 0.0238(12) 0.0177(11) 0.0197(11) -0.0074(9) -0.0002(9) 0.0032(9)
C28 0.0278(13) 0.0327(14) 0.0253(13) -0.0039(11) -0.0034(11) -0.0009(11)
C29 0.0268(14) 0.0370(16) 0.0412(17) -0.0034(13) 0.0016(12) -0.0058(12)
C30 0.0403(16) 0.0293(14) 0.0307(15) 0.0000(12) 0.0109(12) -0.0006(12)
C31 0.0515(18) 0.0294(14) 0.0201(13) -0.0044(11) -0.0024(12) 0.0085(13)
C32 0.0345(14) 0.0254(13) 0.0241(13) -0.0107(10) -0.0072(11) 0.0050(11)
C33 0.0181(11) 0.0192(11) 0.0207(11) -0.0081(9) -0.0057(9) 0.0017(9)
C34 0.0206(12) 0.0192(11) 0.0217(12) -0.0048(9) -0.0041(9) -0.0022(9)
C35 0.0312(14) 0.0167(11) 0.0316(14) -0.0079(10) -0.0096(11) 0.0010(10)
C36 0.0244(13) 0.0275(13) 0.0279(13) -0.0136(11) -0.0035(10) 0.0055(10)
C37 0.0242(13) 0.0324(14) 0.0273(13) -0.0063(11) 0.0032(10) -0.0015(11)
C38 0.0259(13) 0.0194(12) 0.0302(13) -0.0061(10) -0.0018(10) -0.0031(10)
C39 0.0201(11) 0.0194(11) 0.0236(12) -0.0076(9) -0.0089(9) 0.0031(9)
C40 0.0206(12) 0.0247(13) 0.0365(15) -0.0059(11) -0.0051(11) -0.0003(10)
C41 0.0299(14) 0.0208(13) 0.0526(18) -0.0061(12) -0.0097(13) -0.0041(11)
C42 0.0333(15) 0.0212(13) 0.0481(17) -0.0147(12) -0.0158(13) 0.0066(11)
C43 0.0239(13) 0.0317(14) 0.0302(14) -0.0139(11) -0.0083(11) 0.0075(11)
C44 0.0237(12) 0.0226(12) 0.0226(12) -0.0058(10) -0.0057(10) 0.0001(10)
C45 0.0226(12) 0.0217(12) 0.0188(11) -0.0045(9) -0.0038(9) -0.0049(9)
C46 0.0261(13) 0.0317(14) 0.0239(13) -0.0105(11) -0.0064(10) 0.0019(11)
C47 0.0244(13) 0.0379(15) 0.0303(14) -0.0089(12) -0.0099(11) 0.0015(11)
C48 0.0327(14) 0.0393(15) 0.0259(13) -0.0105(12) -0.0087(11) -0.0072(12)
C49 0.0335(15) 0.0318(14) 0.0315(14) -0.0156(12) -0.0038(12) -0.0025(11)
C50 0.0239(12) 0.0262(13) 0.0259(13) -0.0078(10) -0.0037(10) -0.0009(10)
C51 0.0169(11) 0.0210(12) 0.0226(12) -0.0051(10) -0.0034(9) 0.0030(9)
C52 0.0216(12) 0.0235(12) 0.0267(13) -0.0070(10) -0.0061(10) -0.0009(10)
C53 0.0231(13) 0.0219(12) 0.0366(15) -0.0051(11) -0.0042(11) -0.0004(10)
C54 0.0283(13) 0.0236(13) 0.0261(13) 0.0013(10) 0.0002(11) 0.0060(10)
C55 0.0340(14) 0.0306(14) 0.0216(12) -0.0087(11) -0.0067(11) 0.0082(11)
C56 0.0266(13) 0.0228(12) 0.0265(13) -0.0093(10) -0.0059(10) 0.0021(10)
F1 0.0409(9) 0.0276(8) 0.0357(9) -0.0144(7) 0.0046(7) -0.0128(7)
F2 0.0284(8) 0.0327(8) 0.0338(8) -0.0081(7) 0.0047(7) -0.0068(6)
F3 0.0433(10) 0.0355(9) 0.0373(9) -0.0037(7) -0.0031(8) 0.0098(7)
F4 0.0597(12) 0.0354(9) 0.0356(9) 0.0055(8) 0.0003(8) -0.0112(8)
F5 0.0615(12) 0.0475(10) 0.0306(9) -0.0043(8) -0.0156(8) -0.0208(9)
F6 0.0830(15) 0.0590(13) 0.0360(10) 0.0018(9) -0.0276(10) -0.0036(11)
F7 0.0626(13) 0.0654(13) 0.0471(11) -0.0362(10) -0.0024(10) -0.0004(10)
F8 0.0419(9) 0.0469(10) 0.0230(8) 0.0013(7) -0.0074(7) -0.0229(8)
F9 0.0306(8) 0.0321(8) 0.0360(8) -0.0189(7) -0.0127(7) 0.0026(6)
F10 0.0435(10) 0.0475(10) 0.0405(10) 0.0045(8) -0.0241(8) -0.0065(8)
F11 0.0542(11) 0.0298(9) 0.0911(16) -0.0230(10) -0.0394(11) 0.0188(8)
F12 0.0300(9) 0.0674(12) 0.0370(9) -0.0232(9) -0.0053(7) -0.0007(8)
F13 0.0530(11) 0.0501(11) 0.0460(11) -0.0173(9) 0.0041(9) -0.0269(9)
F14 0.0249(10) 0.115(2) 0.0690(14) -0.0115(13) -0.0157(9) 0.0058(11)
F15 0.0287(8) 0.0253(7) 0.0249(7) -0.0125(6) -0.0052(6) -0.0039(6)
F16 0.0315(8) 0.0280(8) 0.0194(7) -0.0063(6) -0.0032(6) 0.0048(6)
F17 0.0284(8) 0.0216(7) 0.0318(8) -0.0011(6) 0.0031(6) -0.0028(6)
F18 0.0274(8) 0.0236(7) 0.0389(9) -0.0111(6) -0.0073(7) -0.0065(6)
F19 0.0311(8) 0.0256(7) 0.0211(7) -0.0094(6) -0.0077(6) -0.0018(6)
F20 0.0283(8) 0.0380(9) 0.0319(8) -0.0128(7) 0.0010(7) -0.0047(7)
F21 0.0506(11) 0.0561(11) 0.0270(9) -0.0158(8) 0.0025(8) 0.0025(9)
F22 0.0655(12) 0.0548(11) 0.0348(9) -0.0270(8) -0.0226(9) 0.0085(9)
F23 0.0485(10) 0.0410(10) 0.0522(11) -0.0173(8) -0.0247(9) -0.0076(8)
F24 0.0337(8) 0.0310(8) 0.0335(8) -0.0045(7) -0.0083(7) -0.0106(7)

loop_
_atom_type_symbol
_atom_type_description
_atom_type_scat_dispersion_real
_atom_type_scat_dispersion_imag
_atom_type_scat_source
C C 0.0033 0.0016 'International Tables Vol C Tables 4.2.6.8 and 6.1.1.4'
H H 0.0000 0.0000 'International Tables Vol C Tables 4.2.6.8 and 6.1.1.4'
N N 0.0061 0.0033 'International Tables Vol C Tables 4.2.6.8 and 6.1.1.4'
F F 0.0171 0.0103 'International Tables Vol C Tables 4.2.6.8 and 6.1.1.4'
P P 0.1023 0.0942 'International Tables Vol C Tables 4.2.6.8 and 6.1.1.4'
Ag Ag -0.8971 1.1015 'International Tables Vol C Tables 4.2.6.8 and 6.1.1.4'

loop_
_geom_angle_atom_site_label_1
_geom_angle_atom_site_label_2
_geom_angle_atom_site_label_3
_geom_angle
N1 Ag P1 122.53(5)
N1 Ag P2 107.02(5)
P1 Ag P2 128.81(2)
C27 P1 C33 104.45(11)
C27 P1 C21 105.42(11)
C33 P1 C21 102.37(11)
C27 P1 Ag 119.68(8)
C33 P1 Ag 109.96(8)
C21 P1 Ag 113.27(8)
C45 P2 C39 105.04(11)
C45 P2 C51 103.25(11)
C39 P2 C51 105.38(11)
C45 P2 Ag 118.43(8)
C39 P2 Ag 113.36(8)
C51 P2 Ag 110.18(8)
C1 N1 C9 118.51(19)
C1 N1 Ag 129.27(15)
C9 N1 Ag 111.63(14)
C1 N2 C2 132.1(2)
C2 N3 C15 118.0(2)
N2 C1 N1 134.5(2)
N2 C1 C3 111.1(2)
N1 C1 C3 114.3(2)
N3 C2 N2 127.9(2)
N3 C2 C6 112.5(2)
N2 C2 C6 118.7(2)
F2 C3 F1 105.5(2)
F2 C3 C4 107.2(2)
F1 C3 C4 105.5(2)
F2 C3 C1 111.0(2)
F1 C3 C1 109.6(2)
C4 C3 C1 117.3(2)
F4 C4 F3 107.6(2)
F4 C4 C5 107.1(2)
F3 C4 C5 107.6(2)
F4 C4 C3 108.4(2)
F3 C4 C3 109.0(2)
C5 C4 C3 116.7(2)
F5 C5 F7 108.7(3)
F5 C5 F6 107.1(3)
F7 C5 F6 108.6(2)
F5 C5 C4 110.7(2)
F7 C5 C4 111.8(3)
F6 C5 C4 109.8(2)
F9 C6 F8 106.5(2)
F9 C6 C2 111.6(2)
F8 C6 C2 110.46(19)
F9 C6 C7 105.87(19)
F8 C6 C7 106.0(2)
C2 C6 C7 115.8(2)
F11 C7 F10 107.6(2)
F11 C7 C8 109.1(2)
F10 C7 C8 106.0(2)
F11 C7 C6 109.9(2)
F10 C7 C6 107.3(2)
C8 C7 C6 116.5(2)
F12 C8 F13 108.9(3)
F12 C8 F14 108.7(2)
F13 C8 F14 107.3(3)
F12 C8 C7 112.0(2)
F13 C8 C7 110.2(2)
F14 C8 C7 109.7(3)
C14 C9 C10 115.5(2)
C14 C9 N1 123.5(2)
C10 C9 N1 120.7(2)
F15 C10 C11 118.4(2)
F15 C10 C9 119.1(2)
C11 C10 C9 122.5(2)
F16 C11 C10 120.3(2)
F16 C11 C12 119.5(2)
C10 C11 C12 120.2(2)
F17 C12 C11 120.3(2)
F17 C12 C13 120.5(2)
C11 C12 C13 119.1(2)
F18 C13 C14 120.7(2)
F18 C13 C12 119.4(2)
C14 C13 C12 119.9(2)
F19 C14 C13 118.1(2)
F19 C14 C9 119.1(2)
C13 C14 C9 122.8(2)
C20 C15 C16 116.0(2)
C20 C15 N3 120.1(2)
C16 C15 N3 123.5(2)
F20 C16 C17 118.4(2)
F20 C16 C15 119.5(2)
C17 C16 C15 122.1(2)
F21 C17 C18 120.4(2)
F21 C17 C16 119.7(3)
C18 C17 C16 119.9(3)
F22 C18 C17 120.2(3)
F22 C18 C19 120.4(3)
C17 C18 C19 119.4(2)
F23 C19 C18 120.3(2)
F23 C19 C20 119.8(3)
C18 C19 C20 119.9(3)
F24 C20 C19 117.9(2)
F24 C20 C15 119.4(2)
C19 C20 C15 122.7(3)
C26 C21 C22 119.2(2)
C26 C21 P1 122.04(18)
C22 C21 P1 118.70(18)
C23 C22 C21 120.1(2)
C23 C22 H22 119.9
C21 C22 H22 119.9
C22 C23 C24 120.5(2)
C22 C23 H23 119.7
C24 C23 H23 119.7
C23 C24 C25 119.6(2)
C23 C24 H24 120.2
C25 C24 H24 120.2
C24 C25 C26 120.1(2)
C24 C25 H25 119.9
C26 C25 H25 119.9
C25 C26 C21 120.4(2)
C25 C26 H26 119.8
C21 C26 H26 119.8
C28 C27 C32 119.1(2)
C28 C27 P1 122.10(19)
C32 C27 P1 118.78(19)
C29 C28 C27 120.7(3)
C29 C28 H28 119.6
C27 C28 H28 119.6
C30 C29 C28 119.9(3)
C30 C29 H29 120.0
C28 C29 H29 120.0
C29 C30 C31 120.0(3)
C29 C30 H30 120.0
C31 C30 H30 120.0
C30 C31 C32 120.6(3)
C30 C31 H31 119.7
C32 C31 H31 119.7
C27 C32 C31 119.7(3)
C27 C32 H32 120.1
C31 C32 H32 120.1
C34 C33 C38 119.2(2)
C34 C33 P1 123.85(18)
C38 C33 P1 116.92(18)
C35 C34 C33 119.4(2)
C35 C34 H34 120.3
C33 C34 H34 120.3
C36 C35 C34 120.9(2)
C36 C35 H35 119.5
C34 C35 H35 119.5
C35 C36 C37 119.7(2)
C35 C36 H36 120.2
C37 C36 H36 120.2
C38 C37 C36 120.0(2)
C38 C37 H37 120.0
C36 C37 H37 120.0
C37 C38 C33 120.7(2)
C37 C38 H38 119.6
C33 C38 H38 119.6
C40 C39 C44 119.3(2)
C40 C39 P2 118.50(18)
C44 C39 P2 122.14(18)
C41 C40 C39 120.3(2)
C41 C40 H40 119.9
C39 C40 H40 119.9
C42 C41 C40 120.0(3)
C42 C41 H41 120.0
C40 C41 H41 120.0
C43 C42 C41 120.3(2)
C43 C42 H42 119.8
C41 C42 H42 119.8
C42 C43 C44 120.1(2)
C42 C43 H43 119.9
C44 C43 H43 119.9
C43 C44 C39 119.9(2)
C43 C44 H44 120.0
C39 C44 H44 120.0
C50 C45 C46 119.6(2)
C50 C45 P2 118.04(19)
C46 C45 P2 122.29(19)
C47 C46 C45 120.1(2)
C47 C46 H46 120.0
C45 C46 H46 120.0
C48 C47 C46 120.1(2)
C48 C47 H47 119.9
C46 C47 H47 119.9
C47 C48 C49 120.0(2)
C47 C48 H48 120.0
C49 C48 H48 120.0
C48 C49 C50 120.2(2)
C48 C49 H49 119.9
C50 C49 H49 119.9
C49 C50 C45 120.0(2)
C49 C50 H50 120.0
C45 C50 H50 120.0
C52 C51 C56 118.3(2)
C52 C51 P2 122.12(18)
C56 C51 P2 119.29(19)
C53 C52 C51 120.8(2)
C53 C52 H52 119.6
C51 C52 H52 119.6
C54 C53 C52 120.2(2)
C54 C53 H53 119.9
C52 C53 H53 119.9
C53 C54 C55 120.1(2)
C53 C54 H54 119.9
C55 C54 H54 119.9
C54 C55 C56 120.2(2)
C54 C55 H55 119.9
C56 C55 H55 119.9
C55 C56 C51 120.4(2)
C55 C56 H56 119.8
C51 C56 H56 119.8

loop_
_geom_bond_atom_site_label_1
_geom_bond_atom_site_label_2
_geom_bond_distance
Ag N1 2.3849(19)
Ag P1 2.4464(6)
Ag P2 2.4514(6)
P1 C27 1.820(2)
P1 C33 1.823(2)
P1 C21 1.823(2)
P2 C45 1.821(2)
P2 C39 1.822(2)
P2 C51 1.830(2)
N1 C1 1.322(3)
N1 C9 1.413(3)
N2 C1 1.305(3)
N2 C2 1.341(3)
N3 C2 1.287(3)
N3 C15 1.413(3)
C1 C3 1.548(3)
C2 C6 1.542(3)
C3 F2 1.358(3)
C3 F1 1.370(3)
C3 C4 1.533(4)
C4 F4 1.345(3)
C4 F3 1.350(3)
C4 C5 1.527(4)
C5 F5 1.321(3)
C5 F7 1.327(4)
C5 F6 1.341(4)
C6 F9 1.351(3)
C6 F8 1.354(3)
C6 C7 1.549(4)
C7 F11 1.338(3)
C7 F10 1.366(3)
C7 C8 1.529(4)
C8 F12 1.315(3)
C8 F13 1.330(4)
C8 F14 1.330(3)
C9 C14 1.394(3)
C9 C10 1.401(3)
C10 F15 1.346(3)
C10 C11 1.374(3)
C11 F16 1.345(3)
C11 C12 1.379(3)
C12 F17 1.339(3)
C12 C13 1.387(3)
C13 F18 1.339(3)
C13 C14 1.376(3)
C14 F19 1.348(3)
C15 C20 1.383(4)
C15 C16 1.392(4)
C16 F20 1.343(3)
C16 C17 1.383(4)
C17 F21 1.341(3)
C17 C18 1.374(4)
C18 F22 1.345(3)
C18 C19 1.374(4)
C19 F23 1.349(3)
C19 C20 1.376(4)
C20 F24 1.350(3)
C21 C26 1.392(3)
C21 C22 1.394(3)
C22 C23 1.384(4)
C22 H22 0.9500
C23 C24 1.387(4)
C23 H23 0.9500
C24 C25 1.387(4)
C24 H24 0.9500
C25 C26 1.388(3)
C25 H25 0.9500
C26 H26 0.9500
C27 C28 1.391(4)
C27 C32 1.391(3)
C28 C29 1.387(4)
C28 H28 0.9500
C29 C30 1.377(4)
C29 H29 0.9500
C30 C31 1.378(4)
C30 H30 0.9500
C31 C32 1.395(4)
C31 H31 0.9500
C32 H32 0.9500
C33 C34 1.393(3)
C33 C38 1.394(3)
C34 C35 1.389(3)
C34 H34 0.9500
C35 C36 1.381(4)
C35 H35 0.9500
C36 C37 1.384(4)
C36 H36 0.9500
C37 C38 1.380(4)
C37 H37 0.9500
C38 H38 0.9500
C39 C40 1.390(3)
C39 C44 1.397(3)
C40 C41 1.388(4)
C40 H40 0.9500
C41 C42 1.381(4)
C41 H41 0.9500
C42 C43 1.379(4)
C42 H42 0.9500
C43 C44 1.389(3)
C43 H43 0.9500
C44 H44 0.9500
C45 C50 1.391(3)
C45 C46 1.400(3)
C46 C47 1.387(4)
C46 H46 0.9500
C47 C48 1.386(4)
C47 H47 0.9500
C48 C49 1.388(4)
C48 H48 0.9500
C49 C50 1.390(4)
C49 H49 0.9500
C50 H50 0.9500
C51 C52 1.396(3)
C51 C56 1.400(3)
C52 C53 1.386(4)
C52 H52 0.9500
C53 C54 1.373(4)
C53 H53 0.9500
C54 C55 1.384(4)
C54 H54 0.9500
C55 C56 1.389(4)
C55 H55 0.9500
C56 H56 0.9500
